data_1100712
loop_
_publ_author_name
'Leslie W. Pineda'
'Vojtech Jancik'
'Herbert W. Roesky'
'Regine Herbst-Irmer'

_publ_contact_author_address
;

Institut f\"ur Anorganische Chemie,

Georg-August-Universit\"at G\"ottingen,

Tammannstrasse 4, D 37077 G\"ottingen, Germany

;
_publ_contact_author_email hroesky@gwdg.de
_publ_contact_author_name 'Herbert W. Roesky'
_publ_section_title
;

OH Functionality of Germanium(II) Compounds for the Formation of

Heterobimetallic Oxides

;
_journal_name_full 'Inorganic Chemistry'
_journal_page_first 3537
_journal_page_last 3540
_journal_paper_doi 10.1021/ic048383f
_journal_volume 44
_journal_year 2005
_chemical_formula_moiety LGe(m-O)ZrCp2Me
_chemical_formula_sum 'C40 H54 Ge N2 O Zr'
_chemical_formula_weight 742.66
_chemical_name_systematic
;

?

;
_space_group_IT_number 2
_symmetry_cell_setting triclinic
_symmetry_Int_Tables_number 2
_symmetry_space_group_name_Hall '-P 1'
_symmetry_space_group_name_H-M 'P -1'
_atom_sites_solution_hydrogens geom
_atom_sites_solution_primary direct
_atom_sites_solution_secondary difmap
_audit_creation_method SHELXL-97
_cell_angle_alpha 88.64(1)
_cell_angle_beta 89.60(1)
_cell_angle_gamma 67.44(1)
_cell_formula_units_Z 2
_cell_length_a 9.444(1)
_cell_length_b 10.522(1)
_cell_length_c 19.750(1)
_cell_measurement_reflns_used 5044
_cell_measurement_temperature 100(2)
_cell_measurement_theta_max 58.96
_cell_measurement_theta_min 2.24
_cell_volume 1811.9(3)
_computing_cell_refinement 'Bruker AXS SAINT (v 7.01A, Bruker 2003)'
_computing_data_collection 'Proteum (v 1.40, Bruker 2002)'
_computing_data_reduction 'Bruker AXS SAINT (v 7.01A, Bruker 2003)'
_computing_molecular_graphics 'Bruker AXS SHELXTL (v 6.12)'
_computing_publication_material 'SHELXL-97 (Sheldrick, 1997)'
_computing_structure_refinement 'SHELXL-97 (Sheldrick, 1997)'
_computing_structure_solution 'SHELXS-97 (Sheldrick, 1990)'
_diffrn_ambient_temperature 100(2)
_diffrn_detector_area_resol_mean 5.602
_diffrn_measured_fraction_theta_full 0.966
_diffrn_measured_fraction_theta_max 0.966
_diffrn_measurement_device_type 'Bruker three circle diffractometer'
_diffrn_measurement_method 'phi and omega scan'
_diffrn_radiation_monochromator 'mirror system'
_diffrn_radiation_source 'rotating anode'
_diffrn_radiation_type CuK\a
_diffrn_radiation_wavelength 1.54178
_diffrn_reflns_av_R_equivalents 0.0265
_diffrn_reflns_av_sigmaI/netI 0.0284
_diffrn_reflns_limit_h_max 10
_diffrn_reflns_limit_h_min -10
_diffrn_reflns_limit_k_max 11
_diffrn_reflns_limit_k_min -11
_diffrn_reflns_limit_l_max 21
_diffrn_reflns_limit_l_min -21
_diffrn_reflns_number 14140
_diffrn_reflns_theta_full 58.96
_diffrn_reflns_theta_max 58.96
_diffrn_reflns_theta_min 2.24
_diffrn_standards_decay_% 0
_diffrn_standards_interval_count 0
_diffrn_standards_interval_time 0
_diffrn_standards_number 0
_exptl_absorpt_coefficient_mu 3.617
_exptl_absorpt_correction_T_max 0.8992
_exptl_absorpt_correction_T_min 0.7137
_exptl_absorpt_correction_type multi-scan
_exptl_crystal_colour orange
_exptl_crystal_density_diffrn 1.361
_exptl_crystal_density_method 'not measured'
_exptl_crystal_description plate
_exptl_crystal_F_000 776
_exptl_crystal_size_max 0.10
_exptl_crystal_size_mid 0.08
_exptl_crystal_size_min 0.03
_refine_diff_density_max 1.232
_refine_diff_density_min -0.553
_refine_diff_density_rms 0.062
_refine_ls_extinction_coef 0.00036(9)
_refine_ls_extinction_expression Fc^*^=kFc[1+0.001xFc^2^\l^3^/sin(2\q)]^-1/4^
_refine_ls_extinction_method SHELXL
_refine_ls_goodness_of_fit_ref 1.062
_refine_ls_hydrogen_treatment mixed
_refine_ls_matrix_type full
_refine_ls_number_parameters 421
_refine_ls_number_reflns 5044
_refine_ls_number_restraints 0
_refine_ls_restrained_S_all 1.062
_refine_ls_R_factor_all 0.0297
_refine_ls_R_factor_gt 0.0288
_refine_ls_shift/su_max 0.001
_refine_ls_shift/su_mean 0.000
_refine_ls_structure_factor_coef Fsqd
_refine_ls_weighting_details 'calc w=1/[\s^2^(Fo^2^)+(0.0306P)^2^+2.5234P] where P=(Fo^2^+2Fc^2^)/3'
_refine_ls_weighting_scheme calc
_refine_ls_wR_factor_gt 0.0728
_refine_ls_wR_factor_ref 0.0735
_reflns_number_gt 4879
_reflns_number_total 5044
_reflns_threshold_expression >2sigma(I)
_cod_data_source_file ic048383fsi20041122_032909_2.cif
_cod_data_source_block LGem-OZrCp2Me
_cod_depositor_comments
;
The following automatic conversions were performed:
'_symmetry_cell_setting' value 'TRICLINIC' changed to 'triclinic'
according to '/home/saulius/struct/CIF-dictionaries/cif_core.dic'
dictionary named 'cif_core.dic' version 2.4.1 from 2010-06-29.

Automatic conversion script
Id: cif_fix_enum 1527 2010-12-29 10:47:43Z saulius 
;
_cod_original_cell_volume 1812(1)
_cod_database_code 1100712

loop_
_symmetry_equiv_pos_as_xyz
'x, y, z'
'-x, -y, -z'

loop_
_atom_site_label
_atom_site_type_symbol
_atom_site_fract_x
_atom_site_fract_y
_atom_site_fract_z
_atom_site_U_iso_or_equiv
_atom_site_adp_type
_atom_site_occupancy
_atom_site_symmetry_multiplicity
_atom_site_calc_flag
_atom_site_refinement_flags
_atom_site_disorder_assembly
_atom_site_disorder_group
Zr1 Zr -0.14748(3) 0.92344(2) 0.239776(11) 0.02037(10) Uani 1 1 d . . .
Ge1 Ge 0.26023(3) 0.78468(3) 0.251684(14) 0.01964(11) Uani 1 1 d . . .
N1 N 0.3612(2) 0.6265(2) 0.18811(10) 0.0194(5) Uani 1 1 d . . .
O1 O 0.0661(2) 0.79553(19) 0.24598(9) 0.0242(4) Uani 1 1 d . . .
C1 C 0.5647(3) 0.4803(3) 0.39116(13) 0.0236(6) Uani 1 1 d . . .
H1A H 0.4913 0.4973 0.4285 0.035 Uiso 0.50 1 calc PR . .
H1B H 0.6446 0.5139 0.4030 0.035 Uiso 0.50 1 calc PR . .
H1C H 0.6117 0.3813 0.3830 0.035 Uiso 0.50 1 calc PR . .
H1D H 0.6737 0.4311 0.3812 0.035 Uiso 0.50 1 calc PR . .
H1E H 0.5204 0.4144 0.4067 0.035 Uiso 0.50 1 calc PR . .
H1F H 0.5533 0.5470 0.4266 0.035 Uiso 0.50 1 calc PR . .
N2 N 0.3370(2) 0.6419(2) 0.33005(10) 0.0183(5) Uani 1 1 d . . .
C2 C 0.4822(3) 0.5550(3) 0.32784(13) 0.0187(6) Uani 1 1 d . . .
C3 C 0.5663(3) 0.5267(3) 0.26735(13) 0.0194(6) Uani 1 1 d . . .
H3A H 0.664(4) 0.476(3) 0.2714(15) 0.023 Uiso 1 1 d . . .
C4 C 0.5076(3) 0.5491(3) 0.20125(13) 0.0189(6) Uani 1 1 d . . .
C5 C 0.6165(3) 0.4840(3) 0.14429(13) 0.0252(6) Uani 1 1 d . . .
H5A H 0.5629 0.4545 0.1095 0.038 Uiso 1 1 calc R . .
H5B H 0.7032 0.4041 0.1619 0.038 Uiso 1 1 calc R . .
H5C H 0.6543 0.5513 0.1244 0.038 Uiso 1 1 calc R . .
C6 C 0.2942(3) 0.6236(3) 0.12282(13) 0.0208(6) Uani 1 1 d . . .
C7 C 0.2944(3) 0.7176(3) 0.07119(13) 0.0234(6) Uani 1 1 d . . .
C8 C 0.2188(3) 0.7160(3) 0.01059(14) 0.0291(7) Uani 1 1 d . . .
H8A H 0.2135 0.7811 -0.0244 0.035 Uiso 1 1 calc R . .
C9 C 0.1522(3) 0.6227(3) 0.00064(14) 0.0307(7) Uani 1 1 d . . .
H9A H 0.1027 0.6231 -0.0411 0.037 Uiso 1 1 calc R . .
C10 C 0.1570(3) 0.5280(3) 0.05131(14) 0.0270(6) Uani 1 1 d . . .
H10A H 0.1129 0.4622 0.0434 0.032 Uiso 1 1 calc R . .
C11 C 0.2256(3) 0.5274(3) 0.11385(13) 0.0228(6) Uani 1 1 d . . .
C12 C 0.2260(3) 0.4253(3) 0.16999(14) 0.0255(6) Uani 1 1 d . . .
H12A H 0.2120 0.4739 0.2139 0.031 Uiso 1 1 calc R . .
C13 C 0.0969(4) 0.3718(3) 0.16389(16) 0.0351(7) Uani 1 1 d . . .
H13A H 0.0001 0.4491 0.1539 0.053 Uiso 1 1 calc R . .
H13B H 0.0874 0.3265 0.2066 0.053 Uiso 1 1 calc R . .
H13C H 0.1206 0.3057 0.1273 0.053 Uiso 1 1 calc R . .
C14 C 0.3777(4) 0.2999(3) 0.17425(16) 0.0347(7) Uani 1 1 d . . .
H14A H 0.4616 0.3302 0.1833 0.052 Uiso 1 1 calc R . .
H14B H 0.3963 0.2515 0.1313 0.052 Uiso 1 1 calc R . .
H14C H 0.3721 0.2376 0.2110 0.052 Uiso 1 1 calc R . .
C15 C 0.3790(3) 0.8139(3) 0.07656(13) 0.0261(6) Uani 1 1 d . . .
H15A H 0.4360 0.7931 0.1206 0.031 Uiso 1 1 calc R . .
C16 C 0.4972(4) 0.7878(3) 0.01904(14) 0.0326(7) Uani 1 1 d . . .
H16A H 0.5665 0.6906 0.0201 0.049 Uiso 1 1 calc R . .
H16B H 0.5565 0.8454 0.0251 0.049 Uiso 1 1 calc R . .
H16C H 0.4437 0.8108 -0.0246 0.049 Uiso 1 1 calc R . .
C17 C 0.2706(4) 0.9653(3) 0.07593(15) 0.0352(7) Uani 1 1 d . . .
H17A H 0.2036 0.9830 0.1157 0.053 Uiso 1 1 calc R . .
H17B H 0.2081 0.9867 0.0346 0.053 Uiso 1 1 calc R . .
H17C H 0.3306 1.0234 0.0771 0.053 Uiso 1 1 calc R . .
C18 C 0.2531(3) 0.6727(3) 0.39271(12) 0.0188(6) Uani 1 1 d . . .
C19 C 0.1388(3) 0.6193(3) 0.40480(13) 0.0205(6) Uani 1 1 d . . .
C20 C 0.0532(3) 0.6561(3) 0.46422(13) 0.0238(6) Uani 1 1 d . . .
H20A H -0.0239 0.6210 0.4735 0.029 Uiso 1 1 calc R . .
C21 C 0.0789(3) 0.7429(3) 0.50986(13) 0.0246(6) Uani 1 1 d . . .
H21A H 0.0199 0.7663 0.5502 0.029 Uiso 1 1 calc R . .
C22 C 0.1896(3) 0.7954(3) 0.49707(13) 0.0229(6) Uani 1 1 d . . .
H22A H 0.2060 0.8547 0.5288 0.027 Uiso 1 1 calc R . .
C23 C 0.2782(3) 0.7629(3) 0.43816(13) 0.0204(6) Uani 1 1 d . . .
C24 C 0.3941(3) 0.8291(3) 0.42555(13) 0.0235(6) Uani 1 1 d . . .
H24A H 0.4521 0.7896 0.3834 0.028 Uiso 1 1 calc R . .
C25 C 0.5098(4) 0.7984(3) 0.48390(14) 0.0318(7) Uani 1 1 d . . .
H25A H 0.5630 0.6986 0.4901 0.048 Uiso 1 1 calc R . .
H25B H 0.4555 0.8375 0.5257 0.048 Uiso 1 1 calc R . .
H25C H 0.5846 0.8396 0.4732 0.048 Uiso 1 1 calc R . .
C26 C 0.3116(4) 0.9850(3) 0.41394(15) 0.0324(7) Uani 1 1 d . . .
H26A H 0.2433 1.0029 0.3746 0.049 Uiso 1 1 calc R . .
H26B H 0.3875 1.0261 0.4056 0.049 Uiso 1 1 calc R . .
H26C H 0.2513 1.0256 0.4541 0.049 Uiso 1 1 calc R . .
C27 C 0.1125(3) 0.5234(3) 0.35456(13) 0.0235(6) Uani 1 1 d . . .
H27A H 0.1284 0.5554 0.3081 0.028 Uiso 1 1 calc R . .
C28 C -0.0500(3) 0.5243(3) 0.35706(15) 0.0295(7) Uani 1 1 d . . .
H28A H -0.1248 0.6190 0.3513 0.044 Uiso 1 1 calc R . .
H28B H -0.0664 0.4864 0.4009 0.044 Uiso 1 1 calc R . .
H28C H -0.0630 0.4681 0.3206 0.044 Uiso 1 1 calc R . .
C29 C 0.2294(3) 0.3752(3) 0.36466(15) 0.0306(7) Uani 1 1 d . . .
H29A H 0.3332 0.3728 0.3577 0.046 Uiso 1 1 calc R . .
H29B H 0.2090 0.3156 0.3320 0.046 Uiso 1 1 calc R . .
H29C H 0.2206 0.3425 0.4108 0.046 Uiso 1 1 calc R . .
C30 C -0.1172(4) 1.0793(3) 0.16446(16) 0.0363(7) Uani 1 1 d . . .
H30A H -0.0738 1.0333 0.1222 0.055 Uiso 1 1 calc R . .
H30B H -0.0478 1.1184 0.1837 0.055 Uiso 1 1 calc R . .
H30C H -0.2171 1.1532 0.1551 0.055 Uiso 1 1 calc R . .
C31 C -0.1727(4) 0.7859(4) 0.14037(16) 0.0402(8) Uani 1 1 d . . .
H31A H -0.0889 0.7532 0.1098 0.048 Uiso 1 1 calc R . .
C32 C -0.1926(4) 0.7177(3) 0.19842(17) 0.0396(8) Uani 1 1 d . . .
H32A H -0.1251 0.6293 0.2141 0.047 Uiso 1 1 calc R . .
C33 C -0.3286(4) 0.8008(3) 0.22983(18) 0.0419(8) Uani 1 1 d . . .
H33A H -0.3686 0.7797 0.2710 0.050 Uiso 1 1 calc R . .
C34 C -0.3957(4) 0.9210(3) 0.18977(18) 0.0399(8) Uani 1 1 d . . .
H34A H -0.4901 0.9950 0.1985 0.048 Uiso 1 1 calc R . .
C35 C -0.2990(4) 0.9124(4) 0.13487(17) 0.0431(9) Uani 1 1 d . . .
H35A H -0.3154 0.9801 0.0999 0.052 Uiso 1 1 calc R . .
C36 C -0.3495(4) 1.0635(3) 0.32486(15) 0.0383(8) Uani 1 1 d . . .
H36A H -0.4536 1.0763 0.3178 0.046 Uiso 1 1 calc R . .
C37 C -0.2798(4) 1.1505(3) 0.30176(15) 0.0360(8) Uani 1 1 d . . .
H37A H -0.3274 1.2324 0.2753 0.043 Uiso 1 1 calc R . .
C38 C -0.1256(4) 1.0965(3) 0.32432(15) 0.0344(7) Uani 1 1 d . . .
H38A H -0.0513 1.1353 0.3156 0.041 Uiso 1 1 calc R . .
C39 C -0.1023(4) 0.9754(3) 0.36177(14) 0.0315(7) Uani 1 1 d . . .
H39A H -0.0100 0.9187 0.3840 0.038 Uiso 1 1 calc R . .
C40 C -0.2389(4) 0.9524(3) 0.36081(14) 0.0352(7) Uani 1 1 d . . .
H40A H -0.2544 0.8758 0.3808 0.042 Uiso 1 1 calc R . .

loop_
_atom_site_aniso_label
_atom_site_aniso_U_11
_atom_site_aniso_U_22
_atom_site_aniso_U_33
_atom_site_aniso_U_23
_atom_site_aniso_U_13
_atom_site_aniso_U_12
Zr1 0.02375(15) 0.01792(15) 0.01557(14) 0.00181(9) -0.00204(9) -0.00380(10)
Ge1 0.02700(19) 0.01648(18) 0.01192(17) 0.00079(12) -0.00216(12) -0.00446(13)
N1 0.0254(12) 0.0201(12) 0.0110(11) 0.0006(9) -0.0020(9) -0.0068(10)
O1 0.0284(10) 0.0230(10) 0.0164(9) 0.0027(7) -0.0027(8) -0.0049(8)
C1 0.0277(15) 0.0236(15) 0.0155(14) 0.0023(11) -0.0047(11) -0.0052(12)
N2 0.0246(12) 0.0173(11) 0.0113(10) 0.0007(8) -0.0024(9) -0.0061(9)
C2 0.0244(14) 0.0161(14) 0.0156(13) 0.0004(10) -0.0038(11) -0.0077(11)
C3 0.0210(14) 0.0159(14) 0.0180(14) 0.0020(11) -0.0028(11) -0.0035(11)
C4 0.0263(15) 0.0140(13) 0.0163(13) 0.0005(10) -0.0002(11) -0.0075(11)
C5 0.0271(15) 0.0277(16) 0.0164(14) -0.0008(11) -0.0003(11) -0.0057(12)
C6 0.0236(14) 0.0219(15) 0.0121(13) -0.0024(11) -0.0010(11) -0.0031(11)
C7 0.0265(15) 0.0254(15) 0.0130(13) -0.0017(11) 0.0002(11) -0.0039(12)
C8 0.0334(16) 0.0358(17) 0.0138(14) 0.0040(12) -0.0029(12) -0.0087(13)
C9 0.0328(16) 0.0425(19) 0.0144(14) -0.0029(13) -0.0053(12) -0.0115(14)
C10 0.0294(15) 0.0318(17) 0.0193(14) -0.0061(12) -0.0008(12) -0.0107(13)
C11 0.0248(14) 0.0233(15) 0.0168(14) -0.0041(11) -0.0003(11) -0.0050(12)
C12 0.0342(16) 0.0247(15) 0.0178(14) -0.0026(11) -0.0023(12) -0.0115(13)
C13 0.0420(18) 0.0337(18) 0.0327(17) 0.0009(13) -0.0027(14) -0.0180(15)
C14 0.0416(18) 0.0297(17) 0.0311(17) 0.0062(13) -0.0065(14) -0.0119(14)
C15 0.0359(16) 0.0284(16) 0.0129(13) 0.0033(11) -0.0005(12) -0.0114(13)
C16 0.0407(18) 0.0374(18) 0.0202(15) 0.0041(13) 0.0019(13) -0.0158(14)
C17 0.0459(19) 0.0301(17) 0.0273(16) 0.0024(13) 0.0016(14) -0.0121(14)
C18 0.0249(14) 0.0164(14) 0.0105(12) 0.0038(10) -0.0028(10) -0.0028(11)
C19 0.0257(14) 0.0180(14) 0.0146(13) 0.0066(10) -0.0047(11) -0.0051(11)
C20 0.0275(15) 0.0256(15) 0.0166(14) 0.0067(11) -0.0008(11) -0.0087(12)
C21 0.0311(15) 0.0257(15) 0.0122(13) 0.0040(11) 0.0017(11) -0.0061(12)
C22 0.0308(15) 0.0210(15) 0.0130(13) 0.0000(11) -0.0033(11) -0.0055(12)
C23 0.0254(14) 0.0188(14) 0.0136(13) 0.0034(10) -0.0040(11) -0.0048(11)
C24 0.0319(15) 0.0260(16) 0.0140(13) -0.0015(11) -0.0012(11) -0.0126(12)
C25 0.0363(17) 0.0429(19) 0.0206(15) -0.0029(13) -0.0030(13) -0.0198(14)
C26 0.0437(18) 0.0280(17) 0.0283(16) 0.0010(13) -0.0008(13) -0.0170(14)
C27 0.0321(15) 0.0241(15) 0.0157(13) 0.0035(11) -0.0027(11) -0.0124(12)
C28 0.0351(17) 0.0311(17) 0.0245(15) 0.0054(12) -0.0063(13) -0.0153(13)
C29 0.0354(17) 0.0237(16) 0.0326(17) -0.0004(13) -0.0063(13) -0.0113(13)
C30 0.0431(19) 0.0309(17) 0.0297(17) 0.0080(13) 0.0035(14) -0.0088(14)
C31 0.0390(19) 0.046(2) 0.0309(18) -0.0145(15) -0.0087(14) -0.0099(16)
C32 0.046(2) 0.0244(17) 0.045(2) -0.0030(14) -0.0184(16) -0.0094(15)
C33 0.044(2) 0.038(2) 0.050(2) -0.0010(16) -0.0065(16) -0.0225(16)
C34 0.0279(17) 0.0338(19) 0.054(2) -0.0085(16) -0.0158(15) -0.0072(14)
C35 0.055(2) 0.040(2) 0.0333(18) 0.0065(15) -0.0242(17) -0.0169(17)
C36 0.0318(17) 0.043(2) 0.0265(16) -0.0060(14) 0.0041(13) 0.0009(15)
C37 0.050(2) 0.0210(16) 0.0228(16) -0.0038(12) -0.0021(14) 0.0023(14)
C38 0.049(2) 0.0295(17) 0.0234(16) -0.0061(13) -0.0025(14) -0.0130(14)
C39 0.0377(18) 0.0281(17) 0.0157(14) -0.0038(12) -0.0033(12) 0.0022(13)
C40 0.048(2) 0.0327(18) 0.0202(15) 0.0009(13) 0.0069(14) -0.0098(15)

loop_
_atom_type_symbol
_atom_type_description
_atom_type_scat_dispersion_real
_atom_type_scat_dispersion_imag
_atom_type_scat_source
C C 0.0181 0.0091 'International Tables Vol C Tables 4.2.6.8 and 6.1.1.4'
H H 0.0000 0.0000 'International Tables Vol C Tables 4.2.6.8 and 6.1.1.4'
N N 0.0311 0.0180 'International Tables Vol C Tables 4.2.6.8 and 6.1.1.4'
O O 0.0492 0.0322 'International Tables Vol C Tables 4.2.6.8 and 6.1.1.4'
Ge Ge -1.0885 0.8855 'International Tables Vol C Tables 4.2.6.8 and 6.1.1.4'
Zr Zr -0.1862 2.2449 'International Tables Vol C Tables 4.2.6.8 and 6.1.1.4'

loop_
_geom_angle_atom_site_label_1
_geom_angle_atom_site_label_2
_geom_angle_atom_site_label_3
_geom_angle
_geom_angle_site_symmetry_1
_geom_angle_site_symmetry_3
_geom_angle_publ_flag
O1 Zr1 C30 98.52(10) . . ?
O1 Zr1 C32 84.07(9) . . ?
C30 Zr1 C32 120.47(12) . . ?
O1 Zr1 C33 112.17(10) . . ?
C30 Zr1 C33 127.16(12) . . ?
C32 Zr1 C33 32.22(11) . . ?
O1 Zr1 C40 104.36(9) . . ?
C30 Zr1 C40 130.16(11) . . ?
C32 Zr1 C40 105.62(11) . . ?
C33 Zr1 C40 83.31(12) . . ?
O1 Zr1 C31 86.98(9) . . ?
C30 Zr1 C31 88.58(12) . . ?
C32 Zr1 C31 31.92(11) . . ?
C33 Zr1 C31 53.21(12) . . ?
C40 Zr1 C31 135.66(12) . . ?
O1 Zr1 C35 117.45(10) . . ?
C30 Zr1 C35 75.08(12) . . ?
C32 Zr1 C35 52.86(11) . . ?
C33 Zr1 C35 52.94(12) . . ?
C40 Zr1 C35 127.41(12) . . ?
C31 Zr1 C35 32.12(11) . . ?
O1 Zr1 C39 83.31(9) . . ?
C30 Zr1 C39 111.72(11) . . ?
C32 Zr1 C39 127.52(11) . . ?
C33 Zr1 C39 113.64(11) . . ?
C40 Zr1 C39 32.00(11) . . ?
C31 Zr1 C39 158.56(11) . . ?
C35 Zr1 C39 157.69(11) . . ?
O1 Zr1 C34 136.26(9) . . ?
C30 Zr1 C34 97.23(12) . . ?
C32 Zr1 C34 52.96(11) . . ?
C33 Zr1 C34 32.10(11) . . ?
C40 Zr1 C34 95.80(11) . . ?
C31 Zr1 C34 52.92(11) . . ?
C35 Zr1 C34 31.65(12) . . ?
C39 Zr1 C34 127.06(11) . . ?
O1 Zr1 C36 134.94(9) . . ?
C30 Zr1 C36 106.18(11) . . ?
C32 Zr1 C36 112.98(12) . . ?
C33 Zr1 C36 81.67(12) . . ?
C40 Zr1 C36 32.28(10) . . ?
C31 Zr1 C36 129.88(11) . . ?
C35 Zr1 C36 105.18(11) . . ?
C39 Zr1 C36 52.77(10) . . ?
C34 Zr1 C36 77.49(11) . . ?
O1 Zr1 C38 96.32(9) . . ?
C30 Zr1 C38 81.24(11) . . ?
C32 Zr1 C38 158.08(11) . . ?
C33 Zr1 C38 133.02(11) . . ?
C40 Zr1 C38 52.95(11) . . ?
C31 Zr1 C38 169.64(11) . . ?
C35 Zr1 C38 140.89(11) . . ?
C39 Zr1 C38 31.73(10) . . ?
C34 Zr1 C38 126.35(11) . . ?
C36 Zr1 C38 52.59(11) . . ?
O1 Zr1 C37 128.35(9) . . ?
C30 Zr1 C37 78.25(11) . . ?
C32 Zr1 C37 142.07(12) . . ?
C33 Zr1 C37 109.85(12) . . ?
C40 Zr1 C37 52.82(10) . . ?
C31 Zr1 C37 143.47(10) . . ?
C35 Zr1 C37 111.41(11) . . ?
C39 Zr1 C37 52.64(10) . . ?
C34 Zr1 C37 94.75(11) . . ?
C36 Zr1 C37 31.33(11) . . ?
C38 Zr1 C37 32.03(10) . . ?
O1 Ge1 N1 98.95(9) . . ?
O1 Ge1 N2 99.31(8) . . ?
N1 Ge1 N2 86.95(8) . . ?
C4 N1 C6 121.0(2) . . ?
C4 N1 Ge1 115.67(17) . . ?
C6 N1 Ge1 120.92(16) . . ?
Ge1 O1 Zr1 143.80(11) . . ?
C2 N2 C18 121.7(2) . . ?
C2 N2 Ge1 116.97(17) . . ?
C18 N2 Ge1 117.42(16) . . ?
N2 C2 C3 122.2(2) . . ?
N2 C2 C1 121.0(2) . . ?
C3 C2 C1 116.8(2) . . ?
C4 C3 C2 127.1(3) . . ?
N1 C4 C3 121.9(2) . . ?
N1 C4 C5 120.3(2) . . ?
C3 C4 C5 117.8(2) . . ?
C7 C6 C11 121.8(2) . . ?
C7 C6 N1 120.1(2) . . ?
C11 C6 N1 118.1(2) . . ?
C8 C7 C6 117.5(3) . . ?
C8 C7 C15 119.1(2) . . ?
C6 C7 C15 123.4(2) . . ?
C9 C8 C7 121.6(3) . . ?
C8 C9 C10 120.2(3) . . ?
C9 C10 C11 121.1(3) . . ?
C10 C11 C6 117.8(3) . . ?
C10 C11 C12 120.6(3) . . ?
C6 C11 C12 121.6(2) . . ?
C11 C12 C14 112.6(2) . . ?
C11 C12 C13 113.9(2) . . ?
C14 C12 C13 107.5(2) . . ?
C7 C15 C17 112.5(2) . . ?
C7 C15 C16 110.2(2) . . ?
C17 C15 C16 110.2(2) . . ?
C23 C18 C19 121.3(2) . . ?
C23 C18 N2 119.7(2) . . ?
C19 C18 N2 118.9(2) . . ?
C20 C19 C18 118.0(2) . . ?
C20 C19 C27 121.6(2) . . ?
C18 C19 C27 120.3(2) . . ?
C21 C20 C19 121.1(3) . . ?
C22 C21 C20 120.3(2) . . ?
C21 C22 C23 121.2(3) . . ?
C22 C23 C18 118.1(2) . . ?
C22 C23 C24 118.7(2) . . ?
C18 C23 C24 123.3(2) . . ?
C23 C24 C26 110.4(2) . . ?
C23 C24 C25 111.8(2) . . ?
C26 C24 C25 110.4(2) . . ?
C19 C27 C28 113.4(2) . . ?
C19 C27 C29 111.3(2) . . ?
C28 C27 C29 109.4(2) . . ?
C32 C31 C35 107.7(3) . . ?
C32 C31 Zr1 73.44(18) . . ?
C35 C31 Zr1 74.88(18) . . ?
C31 C32 C33 108.6(3) . . ?
C31 C32 Zr1 74.64(19) . . ?
C33 C32 Zr1 73.95(18) . . ?
C32 C33 C34 107.8(3) . . ?
C32 C33 Zr1 73.83(19) . . ?
C34 C33 Zr1 75.56(19) . . ?
C35 C34 C33 107.8(3) . . ?
C35 C34 Zr1 74.05(18) . . ?
C33 C34 Zr1 72.34(18) . . ?
C34 C35 C31 108.1(3) . . ?
C34 C35 Zr1 74.31(18) . . ?
C31 C35 Zr1 72.99(17) . . ?
C37 C36 C40 108.1(3) . . ?
C37 C36 Zr1 74.67(17) . . ?
C40 C36 Zr1 72.36(17) . . ?
C36 C37 C38 108.3(3) . . ?
C36 C37 Zr1 74.00(17) . . ?
C38 C37 Zr1 73.89(16) . . ?
C39 C38 C37 107.6(3) . . ?
C39 C38 Zr1 73.81(17) . . ?
C37 C38 Zr1 74.08(17) . . ?
C40 C39 C38 108.1(3) . . ?
C40 C39 Zr1 72.57(16) . . ?
C38 C39 Zr1 74.46(16) . . ?
C39 C40 C36 107.9(3) . . ?
C39 C40 Zr1 75.43(16) . . ?
C36 C40 Zr1 75.37(17) . . ?

loop_
_geom_bond_atom_site_label_1
_geom_bond_atom_site_label_2
_geom_bond_distance
_geom_bond_site_symmetry_2
_geom_bond_publ_flag
Zr1 O1 1.9510(18) . ?
Zr1 C30 2.285(3) . ?
Zr1 C32 2.517(3) . ?
Zr1 C33 2.518(3) . ?
Zr1 C40 2.521(3) . ?
Zr1 C31 2.532(3) . ?
Zr1 C35 2.556(3) . ?
Zr1 C39 2.558(3) . ?
Zr1 C34 2.559(3) . ?
Zr1 C36 2.560(3) . ?
Zr1 C38 2.566(3) . ?
Zr1 C37 2.568(3) . ?
Ge1 O1 1.7973(19) . ?
Ge1 N1 2.030(2) . ?
Ge1 N2 2.061(2) . ?
N1 C4 1.332(3) . ?
N1 C6 1.446(3) . ?
C1 C2 1.512(4) . ?
N2 C2 1.326(3) . ?
N2 C18 1.440(3) . ?
C2 C3 1.403(4) . ?
C3 C4 1.401(4) . ?
C4 C5 1.507(4) . ?
C6 C7 1.405(4) . ?
C6 C11 1.410(4) . ?
C7 C8 1.402(4) . ?
C7 C15 1.518(4) . ?
C8 C9 1.372(4) . ?
C9 C10 1.384(4) . ?
C10 C11 1.398(4) . ?
C11 C12 1.525(4) . ?
C12 C14 1.532(4) . ?
C12 C13 1.533(4) . ?
C15 C17 1.528(4) . ?
C15 C16 1.541(4) . ?
C18 C23 1.407(4) . ?
C18 C19 1.412(4) . ?
C19 C20 1.396(4) . ?
C19 C27 1.520(4) . ?
C20 C21 1.385(4) . ?
C21 C22 1.376(4) . ?
C22 C23 1.399(4) . ?
C23 C24 1.522(4) . ?
C24 C26 1.534(4) . ?
C24 C25 1.535(4) . ?
C27 C28 1.532(4) . ?
C27 C29 1.535(4) . ?
C31 C32 1.388(5) . ?
C31 C35 1.408(5) . ?
C32 C33 1.397(5) . ?
C33 C34 1.404(5) . ?
C34 C35 1.395(5) . ?
C36 C37 1.385(5) . ?
C36 C40 1.413(5) . ?
C37 C38 1.416(5) . ?
C38 C39 1.401(4) . ?
C39 C40 1.401(5) . ?
